data_7153328
loop_
_publ_author_name
'Kohmoto, Shigeo'
'Hisamatsu, Shugo'
'Mitsuhashi, Hakuei'
'Takahashi, Masahiro'
'Masu, Hyuma'
'Azumaya, Isao'
'Yamaguchi, Kentaro'
'Kishikawa, Keiki'

_publ_section_title
;
 Reversal of regioselectivity (straight vs. cross ring closure) in the
 intramolecular [2+2] photocycloaddition of phenanthrene derivatives.
;
_journal_issue 9
_journal_name_full 'Organic &amp; biomolecular chemistry'
_journal_page_first 2174
_journal_page_last 2179
_journal_paper_doi 10.1039/c000179a
_journal_volume 8
_journal_year 2010
_chemical_formula_sum 'C33 H25 N O2'
_chemical_formula_weight 467.54
_chemical_name_systematic
;
?
;
_space_group_IT_number 19
_symmetry_cell_setting orthorhombic
_symmetry_space_group_name_Hall 'P 2ac 2ab'
_symmetry_space_group_name_H-M 'P 21 21 21'
_atom_sites_solution_hydrogens geom
_atom_sites_solution_primary direct
_atom_sites_solution_secondary difmap
_audit_creation_method SHELXL-97
_cell_angle_alpha 90.00
_cell_angle_beta 90.00
_cell_angle_gamma 90.00
_cell_formula_units_Z 4
_cell_length_a 12.4729(12)
_cell_length_b 13.3772(13)
_cell_length_c 13.8882(13)
_cell_measurement_reflns_used 2983
_cell_measurement_temperature 150
_cell_measurement_theta_max 23.69
_cell_measurement_theta_min 2.19
_cell_volume 2317.3(4)
_computing_cell_refinement 'Bruker SMART'
_computing_data_collection 'Bruker SMART'
_computing_data_reduction 'Bruker SAINT'
_computing_molecular_graphics 'Bruker SHELXTL'
_computing_publication_material 'Bruker SHELXTL'
_computing_structure_refinement 'SHELXL-97 (Sheldrick, 1997)'
_computing_structure_solution 'SHELXS-97 (Sheldrick, 1990)'
_diffrn_ambient_temperature 150
_diffrn_detector_area_resol_mean 8.333
_diffrn_measured_fraction_theta_full 0.999
_diffrn_measured_fraction_theta_max 0.944
_diffrn_measurement_device_type 'Bruker Apex2 CCD area detector'
_diffrn_measurement_method 'phi and omega scans'
_diffrn_radiation_monochromator graphite
_diffrn_radiation_source 'fine-focus sealed tube'
_diffrn_radiation_type MoK\a
_diffrn_radiation_wavelength 0.71073
_diffrn_reflns_av_R_equivalents 0.0324
_diffrn_reflns_av_sigmaI/netI 0.0456
_diffrn_reflns_limit_h_max 16
_diffrn_reflns_limit_h_min -16
_diffrn_reflns_limit_k_max 13
_diffrn_reflns_limit_k_min -17
_diffrn_reflns_limit_l_max 16
_diffrn_reflns_limit_l_min -17
_diffrn_reflns_number 13053
_diffrn_reflns_theta_full 25.00
_diffrn_reflns_theta_max 28.20
_diffrn_reflns_theta_min 2.11
_exptl_absorpt_coefficient_mu 0.083
_exptl_absorpt_correction_T_max 0.9836
_exptl_absorpt_correction_T_min 0.9756
_exptl_absorpt_correction_type empirical
_exptl_absorpt_process_details 'SADABS Sheldrick 1996'
_exptl_crystal_colour colourless
_exptl_crystal_density_diffrn 1.340
_exptl_crystal_density_method 'not measured'
_exptl_crystal_description prismatic
_exptl_crystal_F_000 984
_exptl_crystal_size_max 0.30
_exptl_crystal_size_mid 0.20
_exptl_crystal_size_min 0.20
_refine_diff_density_max 0.171
_refine_diff_density_min -0.230
_refine_diff_density_rms 0.046
_refine_ls_abs_structure_details 'Flack H D (1983), Acta Cryst. A39, 876-881'
_refine_ls_abs_structure_Flack -0.8(12)
_refine_ls_extinction_method none
_refine_ls_goodness_of_fit_ref 1.087
_refine_ls_hydrogen_treatment constr
_refine_ls_matrix_type full
_refine_ls_number_parameters 326
_refine_ls_number_reflns 5198
_refine_ls_number_restraints 0
_refine_ls_restrained_S_all 1.087
_refine_ls_R_factor_all 0.0562
_refine_ls_R_factor_gt 0.0437
_refine_ls_shift/su_max 0.001
_refine_ls_shift/su_mean 0.000
_refine_ls_structure_factor_coef Fsqd
_refine_ls_weighting_details 'calc w=1/[\s^2^(Fo^2^)+(0.0450P)^2^+0.0000P] where P=(Fo^2^+2Fc^2^)/3'
_refine_ls_weighting_scheme calc
_refine_ls_wR_factor_gt 0.0900
_refine_ls_wR_factor_ref 0.0963
_reflns_number_gt 4339
_reflns_number_total 5198
_reflns_threshold_expression >2sigma(I)
_cod_data_source_file c000179a.txt
_cod_data_source_block 3a(a0601121mas)
_cod_depositor_comments
;
The following automatic conversions were performed:

'_symmetry_cell_setting' value 'Orthorhombic' changed to
'orthorhombic' according to
/home/saulius/struct/CIF-dictionaries/cif_core.dic dictionary named
'cif_core.dic' version 2.4.2 from 2011-04-26.

Automatic conversion script
Id: cif_fix_values 1891 2012-01-12 08:04:46Z andrius 
;
_cod_original_sg_symbol_H-M P2(1)2(1)2(1)
_cod_database_code 7153328

loop_
_symmetry_equiv_pos_as_xyz
'x, y, z'
'-x+1/2, -y, z+1/2'
'-x, y+1/2, -z+1/2'
'x+1/2, -y+1/2, -z'

loop_
_atom_site_label
_atom_site_type_symbol
_atom_site_fract_x
_atom_site_fract_y
_atom_site_fract_z
_atom_site_U_iso_or_equiv
_atom_site_adp_type
_atom_site_occupancy
_atom_site_symmetry_multiplicity
_atom_site_calc_flag
_atom_site_refinement_flags
N1 N 0.08477(11) 0.71888(11) 0.23414(10) 0.0230(3) Uani 1 1 d .
C24 C 0.22455(13) 0.80168(13) -0.10172(12) 0.0213(4) Uani 1 1 d .
C30 C 0.15803(13) 0.90407(12) 0.03884(11) 0.0207(4) Uani 1 1 d .
C23 C 0.25816(14) 0.79866(14) -0.19819(12) 0.0259(4) Uani 1 1 d .
H23 H 0.2687 0.8595 -0.2321 0.031 Uiso 1 1 calc R
C25 C 0.20846(13) 0.89943(12) -0.05159(12) 0.0210(4) Uani 1 1 d .
C19 C 0.20600(12) 0.71065(12) -0.05495(11) 0.0196(4) Uani 1 1 d .
C18 C 0.16922(13) 0.70847(12) 0.04896(11) 0.0194(3) Uani 1 1 d .
H18 H 0.2260 0.6830 0.0935 0.023 Uiso 1 1 calc R
C21 C 0.26238(15) 0.61942(14) -0.19655(12) 0.0289(4) Uani 1 1 d .
H21 H 0.2764 0.5578 -0.2281 0.035 Uiso 1 1 calc R
C17 C 0.11951(13) 0.80884(13) 0.08402(11) 0.0209(4) Uani 1 1 d .
C16 C 0.12859(13) 0.80524(13) 0.19337(12) 0.0220(4) Uani 1 1 d .
C20 C 0.22795(14) 0.62075(13) -0.10193(12) 0.0251(4) Uani 1 1 d .
H20 H 0.2191 0.5594 -0.0683 0.030 Uiso 1 1 calc R
C1 C 0.04661(14) 0.64045(13) 0.17792(12) 0.0232(4) Uani 1 1 d .
C2 C 0.05514(13) 0.66018(13) 0.06989(11) 0.0219(4) Uani 1 1 d .
C29 C 0.13703(13) 0.99665(13) 0.08081(12) 0.0252(4) Uani 1 1 d .
H29 H 0.1010 0.9999 0.1410 0.030 Uiso 1 1 calc R
C9 C -0.05546(14) 0.70785(15) -0.10726(13) 0.0292(4) Uani 1 1 d .
C31 C 0.07263(14) 0.71335(14) 0.33964(11) 0.0261(4) Uani 1 1 d .
H31A H 0.0009 0.6858 0.3546 0.031 Uiso 1 1 calc R
H31B H 0.0758 0.7819 0.3663 0.031 Uiso 1 1 calc R
C27 C 0.22172(15) 1.07997(14) -0.05178(13) 0.0299(4) Uani 1 1 d .
H27 H 0.2444 1.1399 -0.0823 0.036 Uiso 1 1 calc R
C28 C 0.16840(15) 1.08392(13) 0.03526(13) 0.0276(4) Uani 1 1 d .
H28 H 0.1532 1.1468 0.0640 0.033 Uiso 1 1 calc R
C8 C -0.08880(15) 0.73307(18) -0.20067(14) 0.0404(5) Uani 1 1 d .
H8 H -0.1023 0.6814 -0.2460 0.049 Uiso 1 1 calc R
C3 C 0.00480(13) 0.76625(12) 0.05687(12) 0.0222(4) Uani 1 1 d .
H3 H -0.0504 0.7816 0.1069 0.027 Uiso 1 1 calc R
C26 C 0.24193(14) 0.98870(14) -0.09420(12) 0.0261(4) Uani 1 1 d .
H26 H 0.2794 0.9865 -0.1537 0.031 Uiso 1 1 calc R
C4 C -0.03440(13) 0.78668(14) -0.04314(12) 0.0258(4) Uani 1 1 d .
C5 C -0.05397(14) 0.88507(15) -0.07091(13) 0.0320(4) Uani 1 1 d .
H5 H -0.0444 0.9375 -0.0255 0.038 Uiso 1 1 calc R
C10 C -0.04132(14) 0.60171(15) -0.07740(12) 0.0291(4) Uani 1 1 d .
C15 C 0.01471(14) 0.57722(13) 0.00713(12) 0.0256(4) Uani 1 1 d .
C22 C 0.27616(14) 0.70897(14) -0.24468(12) 0.0293(4) Uani 1 1 d .
H22 H 0.2981 0.7088 -0.3102 0.035 Uiso 1 1 calc R
C11 C -0.08091(15) 0.52344(17) -0.13388(14) 0.0378(5) Uani 1 1 d .
H11 H -0.1229 0.5383 -0.1891 0.045 Uiso 1 1 calc R
C14 C 0.03723(15) 0.47740(14) 0.02857(13) 0.0309(4) Uani 1 1 d .
H14 H 0.0776 0.4613 0.0845 0.037 Uiso 1 1 calc R
C12 C -0.06011(17) 0.42479(17) -0.11085(14) 0.0413(5) Uani 1 1 d .
H12 H -0.0880 0.3727 -0.1500 0.050 Uiso 1 1 calc R
C7 C -0.10241(16) 0.83101(19) -0.22800(15) 0.0458(6) Uani 1 1 d .
H7 H -0.1227 0.8460 -0.2923 0.055 Uiso 1 1 calc R
C13 C 0.00115(17) 0.40193(15) -0.03108(13) 0.0376(5) Uani 1 1 d .
H13 H 0.0185 0.3343 -0.0172 0.045 Uiso 1 1 calc R
C6 C -0.08701(15) 0.90775(18) -0.16332(15) 0.0434(6) Uani 1 1 d .
H6 H -0.0989 0.9752 -0.1820 0.052 Uiso 1 1 calc R
C32 C 0.15639(18) 0.65020(15) 0.38934(12) 0.0380(5) Uani 1 1 d .
H32A H 0.2285 0.6750 0.3717 0.046 Uiso 1 1 calc R
H32B H 0.1503 0.5803 0.3665 0.046 Uiso 1 1 calc R
C33 C 0.14466(18) 0.65220(15) 0.49857(12) 0.0376(5) Uani 1 1 d .
H33A H 0.0722 0.6307 0.5163 0.056 Uiso 1 1 calc R
H33B H 0.1570 0.7203 0.5221 0.056 Uiso 1 1 calc R
H33C H 0.1973 0.6068 0.5275 0.056 Uiso 1 1 calc R
O1 O 0.00818(11) 0.56672(9) 0.21460(8) 0.0328(3) Uani 1 1 d .
O2 O 0.17011(10) 0.86826(8) 0.24333(8) 0.0286(3) Uani 1 1 d .

loop_
_atom_site_aniso_label
_atom_site_aniso_U_11
_atom_site_aniso_U_22
_atom_site_aniso_U_33
_atom_site_aniso_U_23
_atom_site_aniso_U_13
_atom_site_aniso_U_12
N1 0.0250(8) 0.0274(8) 0.0167(7) -0.0005(6) 0.0014(6) -0.0025(6)
C24 0.0163(8) 0.0273(9) 0.0202(8) 0.0001(7) -0.0007(7) 0.0006(7)
C30 0.0164(8) 0.0248(9) 0.0208(8) 0.0015(7) -0.0009(7) -0.0018(7)
C23 0.0270(9) 0.0313(10) 0.0193(8) 0.0033(8) 0.0003(7) -0.0004(8)
C25 0.0151(8) 0.0248(9) 0.0232(8) -0.0008(7) -0.0021(7) -0.0001(7)
C19 0.0131(8) 0.0256(9) 0.0200(8) -0.0016(7) 0.0007(7) -0.0006(7)
C18 0.0195(8) 0.0213(8) 0.0174(8) -0.0004(7) -0.0017(7) -0.0016(7)
C21 0.0315(10) 0.0299(10) 0.0252(9) -0.0064(8) 0.0015(8) -0.0011(8)
C17 0.0173(8) 0.0273(9) 0.0181(8) -0.0001(7) 0.0008(7) -0.0003(7)
C16 0.0194(8) 0.0271(9) 0.0194(8) -0.0016(8) 0.0015(7) 0.0019(7)
C20 0.0244(9) 0.0251(10) 0.0258(9) 0.0002(7) -0.0006(8) -0.0012(7)
C1 0.0203(9) 0.0260(9) 0.0234(9) 0.0014(8) 0.0007(7) -0.0020(7)
C2 0.0177(9) 0.0291(10) 0.0189(8) 0.0014(7) -0.0002(7) -0.0034(7)
C29 0.0216(9) 0.0300(10) 0.0240(9) -0.0005(8) 0.0040(7) 0.0010(7)
C9 0.0153(8) 0.0503(12) 0.0221(8) 0.0032(9) 0.0010(7) -0.0048(8)
C31 0.0285(10) 0.0322(10) 0.0178(8) 0.0012(8) 0.0019(7) -0.0012(8)
C27 0.0324(11) 0.0261(10) 0.0313(10) 0.0037(8) 0.0031(8) -0.0036(8)
C28 0.0275(10) 0.0224(9) 0.0329(10) -0.0035(8) 0.0030(8) 0.0006(8)
C8 0.0246(10) 0.0720(16) 0.0248(10) 0.0033(10) -0.0029(8) -0.0103(10)
C3 0.0179(8) 0.0292(9) 0.0194(8) 0.0020(7) 0.0021(7) -0.0025(7)
C26 0.0264(9) 0.0289(10) 0.0232(9) 0.0016(8) 0.0036(7) -0.0024(8)
C4 0.0146(8) 0.0408(11) 0.0219(8) 0.0048(8) 0.0011(7) -0.0014(8)
C5 0.0179(9) 0.0453(12) 0.0327(10) 0.0103(9) -0.0016(8) -0.0019(8)
C10 0.0188(9) 0.0460(11) 0.0226(9) -0.0055(9) 0.0041(7) -0.0057(8)
C15 0.0220(10) 0.0331(10) 0.0216(8) -0.0011(8) 0.0039(7) -0.0074(8)
C22 0.0322(10) 0.0367(11) 0.0191(8) -0.0049(8) 0.0012(8) 0.0002(9)
C11 0.0248(10) 0.0590(14) 0.0296(10) -0.0112(10) 0.0019(8) -0.0091(9)
C14 0.0305(10) 0.0354(11) 0.0270(9) -0.0027(8) 0.0073(8) -0.0075(8)
C12 0.0349(12) 0.0532(14) 0.0358(11) -0.0217(10) 0.0085(9) -0.0176(10)
C7 0.0255(11) 0.0848(18) 0.0271(11) 0.0235(11) -0.0049(9) -0.0091(10)
C13 0.0396(12) 0.0345(11) 0.0389(11) -0.0094(9) 0.0135(9) -0.0119(10)
C6 0.0224(10) 0.0631(15) 0.0447(12) 0.0239(12) -0.0051(9) -0.0051(10)
C32 0.0459(12) 0.0438(12) 0.0242(10) 0.0020(9) -0.0010(9) 0.0126(10)
C33 0.0508(14) 0.0367(11) 0.0253(10) 0.0044(9) -0.0067(10) 0.0058(10)
O1 0.0407(8) 0.0332(7) 0.0246(6) 0.0043(6) 0.0028(6) -0.0110(6)
O2 0.0331(7) 0.0299(7) 0.0227(6) -0.0029(5) -0.0006(6) -0.0033(6)

loop_
_atom_type_symbol
_atom_type_description
_atom_type_scat_dispersion_real
_atom_type_scat_dispersion_imag
_atom_type_scat_source
C C 0.0033 0.0016 'International Tables Vol C Tables 4.2.6.8 and 6.1.1.4'
H H 0.0000 0.0000 'International Tables Vol C Tables 4.2.6.8 and 6.1.1.4'
N N 0.0061 0.0033 'International Tables Vol C Tables 4.2.6.8 and 6.1.1.4'
O O 0.0106 0.0060 'International Tables Vol C Tables 4.2.6.8 and 6.1.1.4'

loop_
_geom_angle_atom_site_label_1
_geom_angle_atom_site_label_2
_geom_angle_atom_site_label_3
_geom_angle
C1 N1 C16 121.97(13)
C1 N1 C31 118.98(14)
C16 N1 C31 118.95(14)
C19 C24 C23 117.85(16)
C19 C24 C25 121.52(14)
C23 C24 C25 120.63(15)
C29 C30 C25 119.80(15)
C29 C30 C17 121.33(14)
C25 C30 C17 118.67(14)
C22 C23 C24 121.30(16)
C22 C23 H23 119.3
C24 C23 H23 119.3
C26 C25 C30 118.33(15)
C26 C25 C24 120.69(14)
C30 C25 C24 120.97(15)
C20 C19 C24 120.04(15)
C20 C19 C18 119.23(15)
C24 C19 C18 120.60(14)
C19 C18 C17 113.70(13)
C19 C18 C2 116.95(13)
C17 C18 C2 86.37(12)
C19 C18 H18 112.5
C17 C18 H18 112.5
C2 C18 H18 112.5
C22 C21 C20 119.14(16)
C22 C21 H21 120.4
C20 C21 H21 120.4
C30 C17 C16 114.84(14)
C30 C17 C18 118.31(13)
C16 C17 C18 104.77(13)
C30 C17 C3 119.67(13)
C16 C17 C3 107.02(13)
C18 C17 C3 88.58(12)
O2 C16 N1 120.77(14)
O2 C16 C17 125.60(16)
N1 C16 C17 113.63(14)
C21 C20 C19 121.10(16)
C21 C20 H20 119.5
C19 C20 H20 119.5
O1 C1 N1 120.94(15)
O1 C1 C2 125.62(15)
N1 C1 C2 113.40(14)
C15 C2 C1 114.84(13)
C15 C2 C3 118.04(14)
C1 C2 C3 104.05(13)
C15 C2 C18 119.72(14)
C1 C2 C18 108.20(13)
C3 C2 C18 88.25(12)
C28 C29 C30 120.34(15)
C28 C29 H29 119.8
C30 C29 H29 119.8
C8 C9 C4 117.44(19)
C8 C9 C10 121.44(18)
C4 C9 C10 121.12(16)
N1 C31 C32 114.27(15)
N1 C31 H31A 108.7
C32 C31 H31A 108.7
N1 C31 H31B 108.7
C32 C31 H31B 108.7
H31A C31 H31B 107.6
C26 C27 C28 119.74(17)
C26 C27 H27 120.1
C28 C27 H27 120.1
C27 C28 C29 120.27(16)
C27 C28 H28 119.9
C29 C28 H28 119.9
C7 C8 C9 121.4(2)
C7 C8 H8 119.3
C9 C8 H8 119.3
C4 C3 C2 113.85(14)
C4 C3 C17 116.72(14)
C2 C3 C17 86.34(12)
C4 C3 H3 112.5
C2 C3 H3 112.5
C17 C3 H3 112.5
C27 C26 C25 121.42(16)
C27 C26 H26 119.3
C25 C26 H26 119.3
C5 C4 C9 120.06(16)
C5 C4 C3 119.10(16)
C9 C4 C3 120.79(17)
C6 C5 C4 121.12(19)
C6 C5 H5 119.4
C4 C5 H5 119.4
C11 C10 C15 118.02(18)
C11 C10 C9 121.05(17)
C15 C10 C9 120.91(16)
C14 C15 C10 120.08(16)
C14 C15 C2 121.09(15)
C10 C15 C2 118.73(16)
C23 C22 C21 120.44(15)
C23 C22 H22 119.8
C21 C22 H22 119.8
C12 C11 C10 121.24(19)
C12 C11 H11 119.4
C10 C11 H11 119.4
C13 C14 C15 120.36(18)
C13 C14 H14 119.8
C15 C14 H14 119.8
C13 C12 C11 120.08(18)
C13 C12 H12 120.0
C11 C12 H12 120.0
C8 C7 C6 120.86(18)
C8 C7 H7 119.6
C6 C7 H7 119.6
C12 C13 C14 119.99(19)
C12 C13 H13 120.0
C14 C13 H13 120.0
C7 C6 C5 118.9(2)
C7 C6 H6 120.5
C5 C6 H6 120.5
C31 C32 C33 112.25(16)
C31 C32 H32A 109.2
C33 C32 H32A 109.2
C31 C32 H32B 109.2
C33 C32 H32B 109.2
H32A C32 H32B 107.9
C32 C33 H33A 109.5
C32 C33 H33B 109.5
H33A C33 H33B 109.5
C32 C33 H33C 109.5
H33A C33 H33C 109.5
H33B C33 H33C 109.5

loop_
_geom_bond_atom_site_label_1
_geom_bond_atom_site_label_2
_geom_bond_distance
N1 C1 1.392(2)
N1 C16 1.398(2)
N1 C31 1.475(2)
C24 C19 1.399(2)
C24 C23 1.404(2)
C24 C25 1.495(2)
C30 C29 1.394(2)
C30 C25 1.406(2)
C30 C17 1.499(2)
C23 C22 1.381(2)
C23 H23 0.9500
C25 C26 1.397(2)
C19 C20 1.395(2)
C19 C18 1.515(2)
C18 C17 1.557(2)
C18 C2 1.590(2)
C18 H18 1.0000
C21 C22 1.383(2)
C21 C20 1.383(2)
C21 H21 0.9500
C17 C16 1.524(2)
C17 C3 1.585(2)
C16 O2 1.2084(19)
C20 H20 0.9500
C1 O1 1.2092(19)
C1 C2 1.527(2)
C2 C15 1.499(2)
C2 C3 1.562(2)
C29 C28 1.384(2)
C29 H29 0.9500
C9 C8 1.403(3)
C9 C4 1.405(3)
C9 C10 1.490(3)
C31 C32 1.511(3)
C31 H31A 0.9900
C31 H31B 0.9900
C27 C26 1.379(2)
C27 C28 1.381(2)
C27 H27 0.9500
C28 H28 0.9500
C8 C7 1.374(3)
C8 H8 0.9500
C3 C4 1.498(2)
C3 H3 1.0000
C26 H26 0.9500
C4 C5 1.393(3)
C5 C6 1.382(2)
C5 H5 0.9500
C10 C11 1.398(3)
C10 C15 1.405(2)
C15 C14 1.397(2)
C22 H22 0.9500
C11 C12 1.382(3)
C11 H11 0.9500
C14 C13 1.381(2)
C14 H14 0.9500
C12 C13 1.380(3)
C12 H12 0.9500
C7 C6 1.378(3)
C7 H7 0.9500
C13 H13 0.9500
C6 H6 0.9500
C32 C33 1.524(2)
C32 H32A 0.9900
C32 H32B 0.9900
C33 H33A 0.9800
C33 H33B 0.9800
C33 H33C 0.9800
